data_4128596
loop_
_publ_author_name
'Willig, Felix'
'Lang, Johannes'
'Hans, Andreas C.'
'Ringenberg, Mark R.'
'Pfeffer, Daniel'
'Frey, Wolfgang'
'Peters, Ren\'e'

_publ_section_title
;
 Polyfunctional Imidazolium Aryloxide Betaine/Lewis Acid Catalysts as
 Tools for the Asymmetric Synthesis of Disfavored Diastereomers.
;
_journal_issue 30
_journal_name_full 'Journal of the American Chemical Society'
_journal_page_first 12029
_journal_page_last 12043
_journal_paper_doi 10.1021/jacs.9b04902
_journal_volume 141
_journal_year 2019
_chemical_absolute_configuration ad
_chemical_formula_moiety 'C16 H18 N2 O7'
_chemical_formula_sum 'C16 H18 N2 O7'
_chemical_formula_weight 350.32
_space_group_IT_number 19
_space_group_name_Hall 'P 2ac 2ab'
_space_group_name_H-M_alt 'P 21 21 21'
_symmetry_cell_setting orthorhombic
_symmetry_space_group_name_Hall 'P 2ac 2ab'
_symmetry_space_group_name_H-M 'P 21 21 21'
_atom_sites_solution_hydrogens geom
_atom_sites_solution_primary direct
_atom_sites_solution_secondary difmap
_audit_creation_method SHELXL-97
_cell_angle_alpha 90.00
_cell_angle_beta 90.00
_cell_angle_gamma 90.00
_cell_formula_units_Z 12
_cell_length_a 10.4490(4)
_cell_length_b 19.9438(10)
_cell_length_c 23.4389(12)
_cell_measurement_reflns_used 7967
_cell_measurement_temperature 130(2)
_cell_measurement_theta_max 66.29
_cell_measurement_theta_min 2.91
_cell_volume 4884.5(4)
_computing_cell_refinement 'Bruker APEXII Software Suite, 2008'
_computing_data_collection 'Bruker APEXII Software Suite, 2008'
_computing_data_reduction 'Bruker APEXII Software Suite, 2008'
_computing_molecular_graphics 'SHELXTL-plus, XP (Sheldrick, 1991)'
_computing_structure_refinement 'SHELXL-97 (Sheldrick, 1997)'
_computing_structure_solution 'SHELXS-97 (Sheldrick, 1990)'
_diffrn_ambient_temperature 130(2)
_diffrn_measured_fraction_theta_full 0.982
_diffrn_measured_fraction_theta_max 0.982
_diffrn_measurement_device_type 'Bruker Kappa APEXII Duo'
_diffrn_measurement_method 'Omega + Phi Scans'
_diffrn_radiation_monochromator Triumph
_diffrn_radiation_source I\mS
_diffrn_radiation_type CuK\a
_diffrn_radiation_wavelength 1.54178
_diffrn_reflns_av_R_equivalents 0.0485
_diffrn_reflns_av_sigmaI/netI 0.0264
_diffrn_reflns_limit_h_max 12
_diffrn_reflns_limit_h_min -8
_diffrn_reflns_limit_k_max 23
_diffrn_reflns_limit_k_min -23
_diffrn_reflns_limit_l_max 27
_diffrn_reflns_limit_l_min -27
_diffrn_reflns_number 61008
_diffrn_reflns_theta_full 66.29
_diffrn_reflns_theta_max 66.29
_diffrn_reflns_theta_min 2.91
_diffrn_standards_decay_% 0
_diffrn_standards_interval_count 0
_diffrn_standards_number 0
_exptl_absorpt_coefficient_mu 0.964
_exptl_absorpt_correction_T_max 0.8637
_exptl_absorpt_correction_T_min 0.7274
_exptl_absorpt_correction_type numerical
_exptl_absorpt_process_details 'SADABS (Bruker, 2008)'
_exptl_crystal_colour colourless
_exptl_crystal_density_diffrn 1.429
_exptl_crystal_density_method 'not measured'
_exptl_crystal_description prism
_exptl_crystal_F_000 2208
_exptl_crystal_size_max 0.33
_exptl_crystal_size_mid 0.22
_exptl_crystal_size_min 0.13
_refine_diff_density_max 0.167
_refine_diff_density_min -0.143
_refine_diff_density_rms 0.031
_refine_ls_abs_structure_details 'Flack H D (1983), Acta Cryst. A39, 876-881'
_refine_ls_abs_structure_Flack -0.01(8)
_refine_ls_extinction_coef 0.00063(4)
_refine_ls_extinction_expression Fc^*^=kFc[1+0.001xFc^2^\l^3^/sin(2\q)]^-1/4^
_refine_ls_extinction_method SHELXL
_refine_ls_goodness_of_fit_ref 1.029
_refine_ls_hydrogen_treatment constr
_refine_ls_matrix_type full
_refine_ls_number_parameters 680
_refine_ls_number_reflns 8377
_refine_ls_number_restraints 0
_refine_ls_restrained_S_all 1.029
_refine_ls_R_factor_all 0.0279
_refine_ls_R_factor_gt 0.0256
_refine_ls_shift/su_max 0.001
_refine_ls_shift/su_mean 0.000
_refine_ls_structure_factor_coef Fsqd
_refine_ls_weighting_details 'calc w=1/[\s^2^(Fo^2^)+(0.0383P)^2^+0.4296P] where P=(Fo^2^+2Fc^2^)/3'
_refine_ls_weighting_scheme calc
_refine_ls_wR_factor_gt 0.0652
_refine_ls_wR_factor_ref 0.0663
_reflns_number_gt 7967
_reflns_number_total 8377
_reflns_threshold_expression >2sigma(I)
_cod_data_source_file ja9b04902_si_010.cif
_cod_data_source_block s2477lc
_cod_database_code 4128596

loop_
_symmetry_equiv_pos_as_xyz
'x, y, z'
'-x+1/2, -y, z+1/2'
'-x, y+1/2, -z+1/2'
'x+1/2, -y+1/2, -z'

loop_
_atom_site_label
_atom_site_type_symbol
_atom_site_fract_x
_atom_site_fract_y
_atom_site_fract_z
_atom_site_U_iso_or_equiv
_atom_site_adp_type
_atom_site_occupancy
_atom_site_symmetry_multiplicity
_atom_site_calc_flag
_atom_site_refinement_flags
O1A O 0.84162(9) 0.10907(5) 0.90866(4) 0.0203(2) Uani 1 1 d .
N1A N 0.59425(11) -0.04082(6) 0.95581(5) 0.0216(3) Uani 1 1 d .
C1A C 0.64783(12) 0.14686(7) 0.95767(6) 0.0152(3) Uani 1 1 d .
N2A N 0.45420(12) 0.05425(7) 0.82819(5) 0.0255(3) Uani 1 1 d .
C2A C 0.79559(12) 0.13836(7) 0.94870(6) 0.0162(3) Uani 1 1 d .
O2A O 0.59467(11) 0.26122(5) 0.93225(5) 0.0308(3) Uani 1 1 d .
O3A O 0.60236(9) 0.18301(5) 0.86323(4) 0.0199(2) Uani 1 1 d .
C3A C 0.86513(13) 0.17084(7) 0.99762(6) 0.0232(3) Uani 1 1 d .
H3A1 H 0.9325 0.2014 0.9834 0.028 Uiso 1 1 calc R
H3A2 H 0.9054 0.1365 1.0223 0.028 Uiso 1 1 calc R
O4A O 0.48813(9) -0.06656(5) 0.95818(5) 0.0289(2) Uani 1 1 d .
C4A C 0.76372(13) 0.20972(8) 1.03053(6) 0.0249(3) Uani 1 1 d .
H4A1 H 0.7570 0.2563 1.0162 0.030 Uiso 1 1 calc R
H4A2 H 0.7842 0.2109 1.0718 0.030 Uiso 1 1 calc R
O5A O 0.68455(10) -0.06446(6) 0.92943(6) 0.0367(3) Uani 1 1 d .
C5A C 0.63878(13) 0.17095(7) 1.01977(6) 0.0193(3) Uani 1 1 d .
H5A1 H 0.6314 0.1324 1.0462 0.023 Uiso 1 1 calc R
H5A2 H 0.5636 0.2005 1.0251 0.023 Uiso 1 1 calc R
O6A O 0.43107(12) 0.08177(7) 0.78243(5) 0.0411(3) Uani 1 1 d .
C6A C 0.58273(12) 0.08008(7) 0.94046(6) 0.0153(3) Uani 1 1 d .
H6A H 0.6211 0.0659 0.9033 0.018 Uiso 1 1 calc R
O7A O 0.53206(10) 0.00883(6) 0.83404(5) 0.0305(3) Uani 1 1 d .
C7A C 0.61471(13) 0.02508(7) 0.98437(6) 0.0192(3) Uani 1 1 d .
H7A1 H 0.7047 0.0293 0.9971 0.023 Uiso 1 1 calc R
H7A2 H 0.5583 0.0292 1.0181 0.023 Uiso 1 1 calc R
C8A C 0.43902(12) 0.08568(7) 0.93128(6) 0.0167(3) Uani 1 1 d .
C9A C 0.37963(13) 0.07602(7) 0.87840(6) 0.0190(3) Uani 1 1 d .
C10A C 0.24945(14) 0.08375(8) 0.86986(7) 0.0254(3) Uani 1 1 d .
H10A H 0.2135 0.0779 0.8330 0.030 Uiso 1 1 calc R
C11A C 0.17236(13) 0.10011(7) 0.91565(7) 0.0266(3) Uani 1 1 d .
H11A H 0.0826 0.1047 0.9107 0.032 Uiso 1 1 calc R
C12A C 0.22673(13) 0.10970(7) 0.96881(7) 0.0246(3) Uani 1 1 d .
H12A H 0.1741 0.1210 1.0004 0.030 Uiso 1 1 calc R
C13A C 0.35870(12) 0.10284(7) 0.97629(6) 0.0196(3) Uani 1 1 d .
H13A H 0.3945 0.1101 1.0130 0.024 Uiso 1 1 calc R
C14A C 0.61013(12) 0.20400(7) 0.91721(6) 0.0169(3) Uani 1 1 d .
C15A C 0.57779(14) 0.23464(8) 0.82046(6) 0.0272(3) Uani 1 1 d .
H15A H 0.6106 0.2192 0.7831 0.033 Uiso 1 1 calc R
H15B H 0.6248 0.2759 0.8310 0.033 Uiso 1 1 calc R
C16A C 0.43836(16) 0.25045(9) 0.81514(7) 0.0373(4) Uani 1 1 d .
H16A H 0.3914 0.2097 0.8048 0.056 Uiso 1 1 calc R
H16B H 0.4260 0.2844 0.7855 0.056 Uiso 1 1 calc R
H16C H 0.4063 0.2676 0.8516 0.056 Uiso 1 1 calc R
O1B O 0.65748(9) 0.89683(5) 0.75927(5) 0.0235(2) Uani 1 1 d .
N1B N 0.89250(11) 1.05605(6) 0.79141(5) 0.0192(3) Uani 1 1 d .
C1B C 0.86313(13) 0.86550(7) 0.80161(6) 0.0157(3) Uani 1 1 d .
N2B N 1.04103(11) 0.95711(6) 0.66602(5) 0.0225(3) Uani 1 1 d .
O2B O 0.93334(13) 0.75240(6) 0.78095(5) 0.0391(3) Uani 1 1 d .
C2B C 0.71448(13) 0.86535(7) 0.79519(6) 0.0186(3) Uani 1 1 d .
O3B O 0.90367(9) 0.82361(5) 0.70831(4) 0.0216(2) Uani 1 1 d .
C3B C 0.65742(15) 0.82086(9) 0.84050(7) 0.0305(4) Uani 1 1 d .
H3B1 H 0.6166 0.7811 0.8229 0.037 Uiso 1 1 calc R
H3B2 H 0.5920 0.8456 0.8626 0.037 Uiso 1 1 calc R
O4B O 0.99730(10) 1.08310(6) 0.79120(5) 0.0294(2) Uani 1 1 d .
C4B C 0.76780(14) 0.79930(8) 0.87945(6) 0.0254(3) Uani 1 1 d .
H4B1 H 0.7904 0.7518 0.8725 0.031 Uiso 1 1 calc R
H4B2 H 0.7437 0.8046 0.9200 0.031 Uiso 1 1 calc R
O5B O 0.79793(10) 1.07866(6) 0.76730(5) 0.0298(3) Uani 1 1 d .
C5B C 0.88135(13) 0.84554(7) 0.86437(6) 0.0194(3) Uani 1 1 d .
H5B1 H 0.8813 0.8858 0.8891 0.023 Uiso 1 1 calc R
H5B2 H 0.9635 0.8216 0.8696 0.023 Uiso 1 1 calc R
O6B O 0.96370(9) 1.00292(5) 0.67170(4) 0.0274(2) Uani 1 1 d .
C6B C 0.91709(12) 0.93327(7) 0.77997(5) 0.0152(3) Uani 1 1 d .
H6B H 0.8754 0.9430 0.7425 0.018 Uiso 1 1 calc R
O7B O 1.06196(11) 0.92834(6) 0.62063(4) 0.0335(3) Uani 1 1 d .
C7B C 0.87940(13) 0.99021(7) 0.82133(6) 0.0173(3) Uani 1 1 d .
H7B1 H 0.7899 0.9840 0.8342 0.021 Uiso 1 1 calc R
H7B2 H 0.9357 0.9893 0.8553 0.021 Uiso 1 1 calc R
C8B C 1.06105(12) 0.93085(7) 0.76973(6) 0.0166(3) Uani 1 1 d .
C9B C 1.11821(13) 0.93786(7) 0.71610(6) 0.0190(3) Uani 1 1 d .
C10B C 1.24783(13) 0.92956(8) 0.70651(6) 0.0237(3) Uani 1 1 d .
H10B H 1.2818 0.9331 0.6690 0.028 Uiso 1 1 calc R
C11B C 1.32736(14) 0.91600(8) 0.75227(7) 0.0257(3) Uani 1 1 d .
H11B H 1.4169 0.9109 0.7467 0.031 Uiso 1 1 calc R
C12B C 1.27522(14) 0.90987(8) 0.80633(7) 0.0246(3) Uani 1 1 d .
H12B H 1.3295 0.9011 0.8380 0.030 Uiso 1 1 calc R
C13B C 1.14414(13) 0.91645(7) 0.81471(6) 0.0198(3) Uani 1 1 d .
H13B H 1.1102 0.9110 0.8520 0.024 Uiso 1 1 calc R
C14B C 0.90632(13) 0.80722(7) 0.76332(6) 0.0188(3) Uani 1 1 d .
C15B C 0.93322(15) 0.76938(8) 0.66861(6) 0.0291(4) Uani 1 1 d .
H15C H 0.8963 0.7800 0.6308 0.035 Uiso 1 1 calc R
H15D H 0.8931 0.7274 0.6824 0.035 Uiso 1 1 calc R
C16B C 1.07420(16) 0.75889(10) 0.66256(8) 0.0412(4) Uani 1 1 d .
H16D H 1.1142 0.8003 0.6488 0.062 Uiso 1 1 calc R
H16E H 1.0902 0.7227 0.6352 0.062 Uiso 1 1 calc R
H16F H 1.1107 0.7469 0.6997 0.062 Uiso 1 1 calc R
O1C O 0.14179(8) 0.59024(5) 0.92894(4) 0.0226(2) Uani 1 1 d .
N1C N 0.37900(11) 0.44486(6) 0.86186(5) 0.0191(3) Uani 1 1 d .
C1C C 0.34243(12) 0.63248(7) 0.88905(6) 0.0160(3) Uani 1 1 d .
N2C N 0.53928(11) 0.52641(6) 1.00297(5) 0.0196(3) Uani 1 1 d .
O2C O 0.36935(9) 0.64688(5) 0.99032(4) 0.0221(2) Uani 1 1 d .
C2C C 0.19442(13) 0.62657(7) 0.89499(6) 0.0172(3) Uani 1 1 d .
O3C O 0.44837(9) 0.72676(5) 0.93277(4) 0.0236(2) Uani 1 1 d .
C3C C 0.13178(13) 0.67259(8) 0.85232(6) 0.0238(3) Uani 1 1 d .
H3C1 H 0.0636 0.6995 0.8706 0.029 Uiso 1 1 calc R
H3C2 H 0.0940 0.6467 0.8205 0.029 Uiso 1 1 calc R
O4C O 0.48596(9) 0.42039(5) 0.86009(5) 0.0295(3) Uani 1 1 d .
C4C C 0.24007(14) 0.71777(8) 0.83092(6) 0.0251(3) Uani 1 1 d .
H4C1 H 0.2506 0.7574 0.8559 0.030 Uiso 1 1 calc R
H4C2 H 0.2235 0.7331 0.7914 0.030 Uiso 1 1 calc R
O5C O 0.28474(10) 0.41591(6) 0.88011(5) 0.0337(3) Uani 1 1 d .
C5C C 0.35877(13) 0.67232(7) 0.83342(6) 0.0197(3) Uani 1 1 d .
H5C1 H 0.3617 0.6419 0.8001 0.024 Uiso 1 1 calc R
H5C2 H 0.4382 0.6993 0.8343 0.024 Uiso 1 1 calc R
O6C O 0.45702(9) 0.48323(5) 0.99586(4) 0.0254(2) Uani 1 1 d .
C6C C 0.40269(12) 0.56134(7) 0.89349(6) 0.0146(3) Uani 1 1 d .
H6C H 0.3670 0.5402 0.9288 0.018 Uiso 1 1 calc R
O7C O 0.56923(10) 0.54880(6) 1.04979(4) 0.0288(2) Uani 1 1 d .
C7C C 0.36361(13) 0.51640(7) 0.84317(6) 0.0175(3) Uani 1 1 d .
H7C1 H 0.2736 0.5252 0.8324 0.021 Uiso 1 1 calc R
H7C2 H 0.4187 0.5256 0.8097 0.021 Uiso 1 1 calc R
C8C C 0.54729(12) 0.56475(7) 0.90127(6) 0.0161(3) Uani 1 1 d .
C9C C 0.60994(13) 0.55108(7) 0.95295(6) 0.0170(3) Uani 1 1 d .
C10C C 0.74044(13) 0.55907(7) 0.96049(7) 0.0229(3) Uani 1 1 d .
H10C H 0.7787 0.5498 0.9964 0.028 Uiso 1 1 calc R
C11C C 0.81468(13) 0.58083(8) 0.91505(7) 0.0258(3) Uani 1 1 d .
H11C H 0.9046 0.5859 0.9193 0.031 Uiso 1 1 calc R
C12C C 0.75636(13) 0.59504(8) 0.86355(7) 0.0254(3) Uani 1 1 d .
H12C H 0.8066 0.6102 0.8323 0.030 Uiso 1 1 calc R
C13C C 0.62520(12) 0.58733(7) 0.85697(6) 0.0205(3) Uani 1 1 d .
H13C H 0.5874 0.5978 0.8212 0.025 Uiso 1 1 calc R
C14C C 0.38732(12) 0.66911(7) 0.94325(6) 0.0159(3) Uani 1 1 d .
C15C C 0.49906(14) 0.76119(8) 0.98299(6) 0.0272(3) Uani 1 1 d .
H15E H 0.4313 0.7643 1.0124 0.033 Uiso 1 1 calc R
H15F H 0.5243 0.8074 0.9723 0.033 Uiso 1 1 calc R
C16C C 0.61316(14) 0.72506(8) 1.00752(6) 0.0278(3) Uani 1 1 d .
H16G H 0.5848 0.6837 1.0262 0.042 Uiso 1 1 calc R
H16H H 0.6556 0.7539 1.0356 0.042 Uiso 1 1 calc R
H16I H 0.6733 0.7141 0.9768 0.042 Uiso 1 1 calc R

loop_
_atom_site_aniso_label
_atom_site_aniso_U_11
_atom_site_aniso_U_22
_atom_site_aniso_U_33
_atom_site_aniso_U_23
_atom_site_aniso_U_13
_atom_site_aniso_U_12
O1A 0.0165(5) 0.0224(5) 0.0220(5) 0.0002(4) 0.0020(4) 0.0012(4)
N1A 0.0196(6) 0.0177(6) 0.0276(7) 0.0033(5) 0.0029(5) 0.0026(5)
C1A 0.0132(6) 0.0171(7) 0.0151(7) -0.0003(6) -0.0005(5) 0.0008(5)
N2A 0.0229(6) 0.0327(7) 0.0208(7) -0.0053(6) -0.0031(5) -0.0072(6)
C2A 0.0141(6) 0.0143(7) 0.0203(7) 0.0045(6) 0.0003(5) -0.0004(5)
O2A 0.0472(7) 0.0194(6) 0.0258(5) -0.0015(5) -0.0048(5) 0.0089(5)
O3A 0.0242(5) 0.0209(5) 0.0147(5) 0.0013(4) -0.0006(4) 0.0028(4)
C3A 0.0189(7) 0.0242(8) 0.0266(8) -0.0024(7) -0.0050(6) -0.0037(6)
O4A 0.0251(5) 0.0236(6) 0.0382(6) -0.0007(5) 0.0041(5) -0.0072(4)
C4A 0.0275(8) 0.0232(8) 0.0241(8) -0.0050(6) -0.0050(6) -0.0010(6)
O5A 0.0293(6) 0.0296(6) 0.0512(8) -0.0033(6) 0.0134(5) 0.0114(5)
C5A 0.0195(7) 0.0214(7) 0.0171(7) -0.0011(6) -0.0014(5) 0.0029(6)
O6A 0.0511(7) 0.0559(8) 0.0163(6) 0.0016(5) -0.0057(5) -0.0059(6)
C6A 0.0123(6) 0.0164(7) 0.0173(7) 0.0001(6) 0.0004(5) 0.0007(5)
O7A 0.0232(6) 0.0369(6) 0.0316(6) -0.0145(5) 0.0002(4) 0.0028(5)
C7A 0.0172(7) 0.0184(7) 0.0222(7) 0.0023(6) -0.0021(6) -0.0001(5)
C8A 0.0165(6) 0.0141(7) 0.0195(7) 0.0034(6) 0.0009(5) -0.0006(5)
C9A 0.0175(7) 0.0187(7) 0.0210(7) 0.0002(6) 0.0000(6) -0.0019(6)
C10A 0.0218(7) 0.0237(8) 0.0306(8) 0.0022(7) -0.0072(6) -0.0024(6)
C11A 0.0116(7) 0.0233(8) 0.0449(10) 0.0014(7) -0.0046(6) -0.0007(6)
C12A 0.0169(7) 0.0212(8) 0.0357(9) -0.0007(7) 0.0071(6) -0.0005(6)
C13A 0.0172(7) 0.0199(7) 0.0218(8) -0.0015(6) 0.0007(5) -0.0009(5)
C14A 0.0140(6) 0.0188(7) 0.0179(7) 0.0001(6) 0.0004(5) 0.0005(5)
C15A 0.0334(9) 0.0308(9) 0.0173(7) 0.0081(6) 0.0009(6) 0.0033(7)
C16A 0.0385(10) 0.0430(10) 0.0304(9) 0.0091(8) -0.0086(7) 0.0107(8)
O1B 0.0165(5) 0.0244(6) 0.0295(6) -0.0016(5) -0.0034(4) 0.0013(4)
N1B 0.0180(6) 0.0209(6) 0.0185(6) -0.0007(5) -0.0023(5) -0.0001(5)
C1B 0.0154(7) 0.0171(7) 0.0147(7) -0.0002(6) -0.0002(5) 0.0006(5)
N2B 0.0181(6) 0.0314(7) 0.0179(6) 0.0039(5) 0.0027(5) -0.0033(5)
O2B 0.0674(8) 0.0256(6) 0.0244(6) 0.0017(5) 0.0035(5) 0.0196(6)
C2B 0.0165(7) 0.0210(7) 0.0181(7) -0.0071(6) 0.0016(6) -0.0013(6)
O3B 0.0255(5) 0.0246(5) 0.0147(5) -0.0021(4) -0.0005(4) 0.0055(4)
C3B 0.0276(8) 0.0414(10) 0.0224(8) -0.0004(7) 0.0015(6) -0.0156(7)
O4B 0.0242(6) 0.0281(6) 0.0358(6) 0.0037(5) -0.0033(5) -0.0088(5)
C4B 0.0320(8) 0.0222(8) 0.0220(8) 0.0013(6) 0.0059(6) -0.0073(6)
O5B 0.0258(6) 0.0311(6) 0.0325(6) 0.0062(5) -0.0089(5) 0.0066(5)
C5B 0.0214(7) 0.0220(7) 0.0148(7) -0.0001(6) 0.0002(5) -0.0001(6)
O6B 0.0197(5) 0.0369(6) 0.0258(6) 0.0108(5) 0.0016(4) 0.0041(5)
C6B 0.0119(6) 0.0191(7) 0.0146(7) 0.0001(5) -0.0005(5) -0.0005(5)
O7B 0.0360(6) 0.0485(7) 0.0160(5) -0.0036(5) 0.0023(5) -0.0024(5)
C7B 0.0171(7) 0.0181(7) 0.0168(7) 0.0008(6) 0.0006(5) 0.0012(5)
C8B 0.0140(7) 0.0171(7) 0.0187(7) -0.0020(6) 0.0012(5) 0.0004(5)
C9B 0.0155(7) 0.0211(7) 0.0203(7) -0.0003(6) -0.0020(6) -0.0020(6)
C10B 0.0194(7) 0.0274(8) 0.0245(8) -0.0004(6) 0.0057(6) -0.0016(6)
C11B 0.0126(7) 0.0278(8) 0.0368(9) -0.0018(7) 0.0022(6) 0.0001(6)
C12B 0.0175(7) 0.0272(8) 0.0292(8) 0.0000(7) -0.0052(6) 0.0005(6)
C13B 0.0163(7) 0.0247(8) 0.0185(7) 0.0001(6) -0.0002(5) -0.0003(6)
C14B 0.0168(7) 0.0225(8) 0.0171(7) -0.0006(6) -0.0009(5) 0.0031(6)
C15B 0.0361(9) 0.0328(9) 0.0184(7) -0.0112(7) -0.0010(6) 0.0042(7)
C16B 0.0393(10) 0.0456(11) 0.0385(10) -0.0140(9) 0.0094(8) 0.0102(8)
O1C 0.0155(5) 0.0282(6) 0.0240(5) 0.0039(5) 0.0011(4) -0.0029(4)
N1C 0.0196(6) 0.0212(6) 0.0166(6) -0.0028(5) 0.0005(5) -0.0019(5)
C1C 0.0140(7) 0.0180(7) 0.0159(7) 0.0011(6) 0.0001(5) -0.0004(5)
N2C 0.0195(6) 0.0215(6) 0.0177(6) 0.0040(5) -0.0026(5) 0.0044(5)
O2C 0.0222(5) 0.0270(5) 0.0171(5) -0.0009(4) 0.0029(4) -0.0042(4)
C2C 0.0157(7) 0.0201(7) 0.0160(7) -0.0036(6) 0.0001(5) 0.0012(6)
O3C 0.0276(5) 0.0198(5) 0.0233(5) -0.0001(4) -0.0022(4) -0.0069(4)
C3C 0.0210(8) 0.0278(8) 0.0226(8) 0.0001(6) -0.0024(6) 0.0064(6)
O4C 0.0225(6) 0.0269(6) 0.0390(7) -0.0008(5) -0.0008(5) 0.0073(4)
C4C 0.0293(8) 0.0246(8) 0.0214(8) 0.0065(6) -0.0012(6) 0.0041(6)
O5C 0.0266(6) 0.0298(6) 0.0447(7) 0.0068(5) 0.0102(5) -0.0075(5)
C5C 0.0206(7) 0.0225(7) 0.0161(7) 0.0035(6) -0.0003(5) -0.0008(6)
O6C 0.0226(5) 0.0271(6) 0.0264(6) 0.0083(5) -0.0019(4) -0.0047(4)
C6C 0.0119(6) 0.0181(7) 0.0137(6) 0.0000(5) 0.0006(5) -0.0007(5)
O7C 0.0368(6) 0.0343(6) 0.0153(5) -0.0014(5) -0.0055(4) 0.0044(5)
C7C 0.0165(7) 0.0194(7) 0.0165(7) 0.0010(6) -0.0022(5) -0.0003(5)
C8C 0.0150(6) 0.0167(7) 0.0166(7) -0.0030(6) -0.0010(5) 0.0007(5)
C9C 0.0162(6) 0.0160(7) 0.0187(7) -0.0008(6) 0.0010(5) 0.0016(5)
C10C 0.0180(7) 0.0248(8) 0.0260(8) -0.0033(6) -0.0061(6) 0.0010(6)
C11C 0.0120(7) 0.0288(8) 0.0367(9) -0.0037(7) -0.0019(6) -0.0006(6)
C12C 0.0167(7) 0.0295(8) 0.0299(8) 0.0004(7) 0.0068(6) -0.0015(6)
C13C 0.0171(7) 0.0264(8) 0.0181(7) 0.0002(6) 0.0004(6) 0.0005(6)
C14C 0.0115(6) 0.0171(7) 0.0191(7) -0.0003(6) 0.0007(5) 0.0020(5)
C15C 0.0321(8) 0.0220(8) 0.0276(8) -0.0067(6) -0.0017(6) -0.0076(6)
C16C 0.0271(8) 0.0312(9) 0.0252(8) -0.0035(7) -0.0007(6) -0.0109(6)

loop_
_atom_type_symbol
_atom_type_description
_atom_type_scat_dispersion_real
_atom_type_scat_dispersion_imag
_atom_type_scat_source
C C 0.0181 0.0091 'International Tables Vol C Tables 4.2.6.8 and 6.1.1.4'
H H 0.0000 0.0000 'International Tables Vol C Tables 4.2.6.8 and 6.1.1.4'
N N 0.0311 0.0180 'International Tables Vol C Tables 4.2.6.8 and 6.1.1.4'
O O 0.0492 0.0322 'International Tables Vol C Tables 4.2.6.8 and 6.1.1.4'

loop_
_geom_angle_atom_site_label_1
_geom_angle_atom_site_label_2
_geom_angle_atom_site_label_3
_geom_angle
O5A N1A O4A 124.10(13)
O5A N1A C7A 117.16(12)
O4A N1A C7A 118.68(11)
C14A C1A C5A 109.74(11)
C14A C1A C6A 111.41(11)
C5A C1A C6A 119.26(11)
C14A C1A C2A 104.51(10)
C5A C1A C2A 102.80(10)
C6A C1A C2A 107.74(10)
O7A N2A O6A 123.94(13)
O7A N2A C9A 118.60(12)
O6A N2A C9A 117.42(13)
O1A C2A C3A 127.55(12)
O1A C2A C1A 123.35(12)
C3A C2A C1A 109.09(11)
C14A O3A C15A 116.12(11)
C2A C3A C4A 105.62(11)
C2A C3A H3A1 110.6
C4A C3A H3A1 110.6
C2A C3A H3A2 110.6
C4A C3A H3A2 110.6
H3A1 C3A H3A2 108.7
C3A C4A C5A 104.57(11)
C3A C4A H4A1 110.8
C5A C4A H4A1 110.8
C3A C4A H4A2 110.8
C5A C4A H4A2 110.8
H4A1 C4A H4A2 108.9
C1A C5A C4A 105.10(11)
C1A C5A H5A1 110.7
C4A C5A H5A1 110.7
C1A C5A H5A2 110.7
C4A C5A H5A2 110.7
H5A1 C5A H5A2 108.8
C8A C6A C7A 111.16(11)
C8A C6A C1A 114.03(11)
C7A C6A C1A 110.06(11)
C8A C6A H6A 107.1
C7A C6A H6A 107.1
C1A C6A H6A 107.1
N1A C7A C6A 107.26(11)
N1A C7A H7A1 110.3
C6A C7A H7A1 110.3
N1A C7A H7A2 110.3
C6A C7A H7A2 110.3
H7A1 C7A H7A2 108.5
C13A C8A C9A 115.98(12)
C13A C8A C6A 120.42(12)
C9A C8A C6A 123.58(12)
C10A C9A C8A 123.28(13)
C10A C9A N2A 115.87(13)
C8A C9A N2A 120.81(12)
C11A C10A C9A 119.17(14)
C11A C10A H10A 120.4
C9A C10A H10A 120.4
C10A C11A C12A 119.56(13)
C10A C11A H11A 120.2
C12A C11A H11A 120.2
C11A C12A C13A 120.35(14)
C11A C12A H12A 119.8
C13A C12A H12A 119.8
C8A C13A C12A 121.64(14)
C8A C13A H13A 119.2
C12A C13A H13A 119.2
O2A C14A O3A 124.45(13)
O2A C14A C1A 123.85(13)
O3A C14A C1A 111.63(11)
O3A C15A C16A 112.17(12)
O3A C15A H15A 109.2
C16A C15A H15A 109.2
O3A C15A H15B 109.2
C16A C15A H15B 109.2
H15A C15A H15B 107.9
C15A C16A H16A 109.5
C15A C16A H16B 109.5
H16A C16A H16B 109.5
C15A C16A H16C 109.5
H16A C16A H16C 109.5
H16B C16A H16C 109.5
O4B N1B O5B 124.01(12)
O4B N1B C7B 118.18(11)
O5B N1B C7B 117.78(11)
C5B C1B C14B 109.09(11)
C5B C1B C6B 119.63(11)
C14B C1B C6B 111.21(11)
C5B C1B C2B 102.43(11)
C14B C1B C2B 103.57(11)
C6B C1B C2B 109.40(11)
O6B N2B O7B 123.98(12)
O6B N2B C9B 117.88(12)
O7B N2B C9B 118.06(12)
O1B C2B C3B 127.05(13)
O1B C2B C1B 123.86(13)
C3B C2B C1B 109.08(12)
C14B O3B C15B 115.55(11)
C2B C3B C4B 106.70(12)
C2B C3B H3B1 110.4
C4B C3B H3B1 110.4
C2B C3B H3B2 110.4
C4B C3B H3B2 110.4
H3B1 C3B H3B2 108.6
C3B C4B C5B 105.93(12)
C3B C4B H4B1 110.5
C5B C4B H4B1 110.5
C3B C4B H4B2 110.5
C5B C4B H4B2 110.5
H4B1 C4B H4B2 108.7
C1B C5B C4B 106.19(11)
C1B C5B H5B1 110.5
C4B C5B H5B1 110.5
C1B C5B H5B2 110.5
C4B C5B H5B2 110.5
H5B1 C5B H5B2 108.7
C8B C6B C7B 111.96(11)
C8B C6B C1B 112.52(11)
C7B C6B C1B 110.07(11)
C8B C6B H6B 107.3
C7B C6B H6B 107.3
C1B C6B H6B 107.3
N1B C7B C6B 109.16(11)
N1B C7B H7B1 109.8
C6B C7B H7B1 109.8
N1B C7B H7B2 109.8
C6B C7B H7B2 109.8
H7B1 C7B H7B2 108.3
C13B C8B C9B 115.71(12)
C13B C8B C6B 120.10(12)
C9B C8B C6B 124.05(12)
C10B C9B C8B 123.53(13)
C10B C9B N2B 115.93(13)
C8B C9B N2B 120.51(12)
C11B C10B C9B 119.05(14)
C11B C10B H10B 120.5
C9B C10B H10B 120.5
C10B C11B C12B 119.37(13)
C10B C11B H11B 120.3
C12B C11B H11B 120.3
C11B C12B C13B 120.57(14)
C11B C12B H12B 119.7
C13B C12B H12B 119.7
C12B C13B C8B 121.71(14)
C12B C13B H13B 119.1
C8B C13B H13B 119.1
O2B C14B O3B 124.14(13)
O2B C14B C1B 123.79(13)
O3B C14B C1B 111.98(12)
O3B C15B C16B 111.88(13)
O3B C15B H15C 109.2
C16B C15B H15C 109.2
O3B C15B H15D 109.2
C16B C15B H15D 109.2
H15C C15B H15D 107.9
C15B C16B H16D 109.5
C15B C16B H16E 109.5
H16D C16B H16E 109.5
C15B C16B H16F 109.5
H16D C16B H16F 109.5
H16E C16B H16F 109.5
O5C N1C O4C 124.23(12)
O5C N1C C7C 117.77(11)
O4C N1C C7C 117.92(11)
C5C C1C C14C 114.91(11)
C5C C1C C6C 118.92(11)
C14C C1C C6C 104.74(10)
C5C C1C C2C 103.02(11)
C14C C1C C2C 105.36(10)
C6C C1C C2C 109.08(11)
O7C N2C O6C 123.77(12)
O7C N2C C9C 117.64(12)
O6C N2C C9C 118.54(11)
O1C C2C C3C 127.19(13)
O1C C2C C1C 123.79(12)
C3C C2C C1C 109.02(11)
C14C O3C C15C 115.38(11)
C2C C3C C4C 104.77(11)
C2C C3C H3C1 110.8
C4C C3C H3C1 110.8
C2C C3C H3C2 110.8
C4C C3C H3C2 110.8
H3C1 C3C H3C2 108.9
C3C C4C C5C 103.70(11)
C3C C4C H4C1 111.0
C5C C4C H4C1 111.0
C3C C4C H4C2 111.0
C5C C4C H4C2 111.0
H4C1 C4C H4C2 109.0
C1C C5C C4C 104.34(11)
C1C C5C H5C1 110.9
C4C C5C H5C1 110.9
C1C C5C H5C2 110.9
C4C C5C H5C2 110.9
H5C1 C5C H5C2 108.9
C8C C6C C7C 112.43(11)
C8C C6C C1C 111.63(11)
C7C C6C C1C 111.90(11)
C8C C6C H6C 106.8
C7C C6C H6C 106.8
C1C C6C H6C 106.8
N1C C7C C6C 107.57(11)
N1C C7C H7C1 110.2
C6C C7C H7C1 110.2
N1C C7C H7C2 110.2
C6C C7C H7C2 110.2
H7C1 C7C H7C2 108.5
C13C C8C C9C 115.66(12)
C13C C8C C6C 120.30(12)
C9C C8C C6C 123.86(12)
C10C C9C C8C 123.19(13)
C10C C9C N2C 115.55(12)
C8C C9C N2C 121.26(12)
C9C C10C C11C 119.26(14)
C9C C10C H10C 120.4
C11C C10C H10C 120.4
C12C C11C C10C 119.23(13)
C12C C11C H11C 120.4
C10C C11C H11C 120.4
C11C C12C C13C 120.67(14)
C11C C12C H12C 119.7
C13C C12C H12C 119.7
C12C C13C C8C 121.98(13)
C12C C13C H13C 119.0
C8C C13C H13C 119.0
O2C C14C O3C 124.00(12)
O2C C14C C1C 122.30(12)
O3C C14C C1C 113.69(11)
O3C C15C C16C 111.66(12)
O3C C15C H15E 109.3
C16C C15C H15E 109.3
O3C C15C H15F 109.3
C16C C15C H15F 109.3
H15E C15C H15F 107.9
C15C C16C H16G 109.5
C15C C16C H16H 109.5
H16G C16C H16H 109.5
C15C C16C H16I 109.5
H16G C16C H16I 109.5
H16H C16C H16I 109.5

loop_
_geom_bond_atom_site_label_1
_geom_bond_atom_site_label_2
_geom_bond_distance
O1A C2A 1.2055(17)
N1A O5A 1.2227(16)
N1A O4A 1.2232(15)
N1A C7A 1.4904(18)
C1A C14A 1.5339(19)
C1A C5A 1.5358(18)
C1A C6A 1.5489(18)
C1A C2A 1.5673(18)
N2A O7A 1.2252(17)
N2A O6A 1.2289(17)
N2A C9A 1.4766(19)
C2A C3A 1.5041(19)
O2A C14A 1.2053(17)
O3A C14A 1.3351(17)
O3A C15A 1.4599(17)
C3A C4A 1.523(2)
C3A H3A1 0.9900
C3A H3A2 0.9900
C4A C5A 1.5380(19)
C4A H4A1 0.9900
C4A H4A2 0.9900
C5A H5A1 0.9900
C5A H5A2 0.9900
C6A C8A 1.5211(17)
C6A C7A 1.5407(19)
C6A H6A 1.0000
C7A H7A1 0.9900
C7A H7A2 0.9900
C8A C13A 1.3909(19)
C8A C9A 1.399(2)
C9A C10A 1.384(2)
C10A C11A 1.381(2)
C10A H10A 0.9500
C11A C12A 1.383(2)
C11A H11A 0.9500
C12A C13A 1.3968(19)
C12A H12A 0.9500
C13A H13A 0.9500
C15A C16A 1.496(2)
C15A H15A 0.9900
C15A H15B 0.9900
C16A H16A 0.9800
C16A H16B 0.9800
C16A H16C 0.9800
O1B C2B 1.2074(18)
N1B O4B 1.2206(15)
N1B O5B 1.2244(15)
N1B C7B 1.4949(18)
C1B C5B 1.5357(18)
C1B C14B 1.5362(19)
C1B C6B 1.5498(19)
C1B C2B 1.5606(19)
N2B O6B 1.2269(16)
N2B O7B 1.2283(16)
N2B C9B 1.4750(18)
O2B C14B 1.2025(18)
C2B C3B 1.507(2)
O3B C14B 1.3306(16)
O3B C15B 1.4598(17)
C3B C4B 1.532(2)
C3B H3B1 0.9900
C3B H3B2 0.9900
C4B C5B 1.5438(19)
C4B H4B1 0.9900
C4B H4B2 0.9900
C5B H5B1 0.9900
C5B H5B2 0.9900
C6B C8B 1.5241(18)
C6B C7B 1.5440(19)
C6B H6B 1.0000
C7B H7B1 0.9900
C7B H7B2 0.9900
C8B C13B 1.396(2)
C8B C9B 1.399(2)
C9B C10B 1.383(2)
C10B C11B 1.383(2)
C10B H10B 0.9500
C11B C12B 1.385(2)
C11B H11B 0.9500
C12B C13B 1.390(2)
C12B H12B 0.9500
C13B H13B 0.9500
C15B C16B 1.495(2)
C15B H15C 0.9900
C15B H15D 0.9900
C16B H16D 0.9800
C16B H16E 0.9800
C16B H16F 0.9800
O1C C2C 1.2086(17)
N1C O5C 1.2190(15)
N1C O4C 1.2202(15)
N1C C7C 1.5013(17)
C1C C5C 1.5365(18)
C1C C14C 1.5387(19)
C1C C6C 1.5557(18)
C1C C2C 1.5573(18)
N2C O7C 1.2253(16)
N2C O6C 1.2281(15)
N2C C9C 1.4704(18)
O2C C14C 1.2039(16)
C2C C3C 1.507(2)
O3C C14C 1.3376(17)
O3C C15C 1.4622(17)
C3C C4C 1.531(2)
C3C H3C1 0.9900
C3C H3C2 0.9900
C4C C5C 1.5373(19)
C4C H4C1 0.9900
C4C H4C2 0.9900
C5C H5C1 0.9900
C5C H5C2 0.9900
C6C C8C 1.5234(18)
C6C C7C 1.5366(19)
C6C H6C 1.0000
C7C H7C1 0.9900
C7C H7C2 0.9900
C8C C13C 1.394(2)
C8C C9C 1.4036(19)
C9C C10C 1.3842(19)
C10C C11C 1.387(2)
C10C H10C 0.9500
C11C C12C 1.381(2)
C11C H11C 0.9500
C12C C13C 1.3877(19)
C12C H12C 0.9500
C13C H13C 0.9500
C15C C16C 1.507(2)
C15C H15E 0.9900
C15C H15F 0.9900
C16C H16G 0.9800
C16C H16H 0.9800
C16C H16I 0.9800

loop_
_geom_torsion_atom_site_label_1
_geom_torsion_atom_site_label_2
_geom_torsion_atom_site_label_3
_geom_torsion_atom_site_label_4
_geom_torsion
C14A C1A C2A O1A -78.83(16)
C5A C1A C2A O1A 166.56(13)
C6A C1A C2A O1A 39.77(17)
C14A C1A C2A C3A 102.21(12)
C5A C1A C2A C3A -12.41(14)
C6A C1A C2A C3A -139.19(12)
O1A C2A C3A C4A 171.18(13)
C1A C2A C3A C4A -9.91(15)
C2A C3A C4A C5A 28.47(15)
C14A C1A C5A C4A -81.02(13)
C6A C1A C5A C4A 148.78(12)
C2A C1A C5A C4A 29.74(13)
C3A C4A C5A C1A -36.84(14)
C14A C1A C6A C8A -50.20(15)
C5A C1A C6A C8A 79.25(15)
C2A C1A C6A C8A -164.27(11)
C14A C1A C6A C7A -175.90(11)
C5A C1A C6A C7A -46.45(15)
C2A C1A C6A C7A 70.02(13)
O5A N1A C7A C6A 87.90(14)
O4A N1A C7A C6A -89.33(14)
C8A C6A C7A N1A 73.86(14)
C1A C6A C7A N1A -158.82(10)
C7A C6A C8A C13A 61.53(17)
C1A C6A C8A C13A -63.60(17)
C7A C6A C8A C9A -120.14(14)
C1A C6A C8A C9A 114.74(15)
C13A C8A C9A C10A 1.0(2)
C6A C8A C9A C10A -177.39(13)
C13A C8A C9A N2A -176.80(12)
C6A C8A C9A N2A 4.8(2)
O7A N2A C9A C10A -133.37(14)
O6A N2A C9A C10A 44.43(18)
O7A N2A C9A C8A 44.60(19)
O6A N2A C9A C8A -137.59(14)
C8A C9A C10A C11A -1.8(2)
N2A C9A C10A C11A 176.16(13)
C9A C10A C11A C12A 1.2(2)
C10A C11A C12A C13A -0.1(2)
C9A C8A C13A C12A 0.2(2)
C6A C8A C13A C12A 178.65(13)
C11A C12A C13A C8A -0.6(2)
C15A O3A C14A O2A 2.2(2)
C15A O3A C14A C1A -174.94(11)
C5A C1A C14A O2A 10.03(19)
C6A C1A C14A O2A 144.33(14)
C2A C1A C14A O2A -99.60(15)
C5A C1A C14A O3A -172.78(10)
C6A C1A C14A O3A -38.48(15)
C2A C1A C14A O3A 77.59(13)
C14A O3A C15A C16A -83.52(16)
C5B C1B C2B O1B 156.55(13)
C14B C1B C2B O1B -90.01(16)
C6B C1B C2B O1B 28.64(18)
C5B C1B C2B C3B -23.08(15)
C14B C1B C2B C3B 90.35(13)
C6B C1B C2B C3B -150.99(12)
O1B C2B C3B C4B -173.44(14)
C1B C2B C3B C4B 6.18(17)
C2B C3B C4B C5B 13.38(17)
C14B C1B C5B C4B -78.32(13)
C6B C1B C5B C4B 152.09(12)
C2B C1B C5B C4B 30.98(14)
C3B C4B C5B C1B -28.29(15)
C5B C1B C6B C8B 77.85(15)
C14B C1B C6B C8B -50.78(15)
C2B C1B C6B C8B -164.58(11)
C5B C1B C6B C7B -47.77(16)
C14B C1B C6B C7B -176.41(11)
C2B C1B C6B C7B 69.80(13)
O4B N1B C7B C6B -85.78(14)
O5B N1B C7B C6B 92.33(14)
C8B C6B C7B N1B 72.79(14)
C1B C6B C7B N1B -161.27(10)
C7B C6B C8B C13B 64.00(17)
C1B C6B C8B C13B -60.59(16)
C7B C6B C8B C9B -120.52(14)
C1B C6B C8B C9B 114.89(15)
C13B C8B C9B C10B 1.7(2)
C6B C8B C9B C10B -173.93(14)
C13B C8B C9B N2B -176.28(13)
C6B C8B C9B N2B 8.1(2)
O6B N2B C9B C10B -133.51(14)
O7B N2B C9B C10B 43.40(18)
O6B N2B C9B C8B 44.65(19)
O7B N2B C9B C8B -138.44(14)
C8B C9B C10B C11B -2.5(2)
N2B C9B C10B C11B 175.64(13)
C9B C10B C11B C12B 1.1(2)
C10B C11B C12B C13B 0.7(2)
C11B C12B C13B C8B -1.5(2)
C9B C8B C13B C12B 0.2(2)
C6B C8B C13B C12B 176.10(14)
C15B O3B C14B O2B 1.5(2)
C15B O3B C14B C1B -175.17(11)
C5B C1B C14B O2B 8.94(19)
C6B C1B C14B O2B 143.00(14)
C2B C1B C14B O2B -99.60(16)
C5B C1B C14B O3B -174.38(11)
C6B C1B C14B O3B -40.32(15)
C2B C1B C14B O3B 77.08(13)
C14B O3B C15B C16B -81.51(17)
C5C C1C C2C O1C 168.73(13)
C14C C1C C2C O1C -70.49(16)
C6C C1C C2C O1C 41.49(18)
C5C C1C C2C C3C -11.26(14)
C14C C1C C2C C3C 109.52(12)
C6C C1C C2C C3C -138.50(12)
O1C C2C C3C C4C 167.07(14)
C1C C2C C3C C4C -12.94(15)
C2C C3C C4C C5C 32.17(14)
C14C C1C C5C C4C -83.01(14)
C6C C1C C5C C4C 151.75(12)
C2C C1C C5C C4C 31.01(14)
C3C C4C C5C C1C -39.80(14)
C5C C1C C6C C8C 75.04(15)
C14C C1C C6C C8C -54.96(13)
C2C C1C C6C C8C -167.35(11)
C5C C1C C6C C7C -51.95(16)
C14C C1C C6C C7C 178.04(10)
C2C C1C C6C C7C 65.66(14)
O5C N1C C7C C6C 95.51(13)
O4C N1C C7C C6C -81.44(14)
C8C C6C C7C N1C 75.96(13)
C1C C6C C7C N1C -157.48(11)
C7C C6C C8C C13C 58.20(17)
C1C C6C C8C C13C -68.51(16)
C7C C6C C8C C9C -126.87(14)
C1C C6C C8C C9C 106.43(15)
C13C C8C C9C C10C 0.0(2)
C6C C8C C9C C10C -175.17(13)
C13C C8C C9C N2C -179.48(12)
C6C C8C C9C N2C 5.4(2)
O7C N2C C9C C10C 40.47(17)
O6C N2C C9C C10C -137.19(13)
O7C N2C C9C C8C -140.04(13)
O6C N2C C9C C8C 42.30(18)
C8C C9C C10C C11C -0.8(2)
N2C C9C C10C C11C 178.67(13)
C9C C10C C11C C12C 1.0(2)
C10C C11C C12C C13C -0.4(2)
C11C C12C C13C C8C -0.5(2)
C9C C8C C13C C12C 0.7(2)
C6C C8C C13C C12C 175.99(14)
C15C O3C C14C O2C 2.72(19)
C15C O3C C14C C1C -176.62(11)
C5C C1C C14C O2C 172.77(12)
C6C C1C C14C O2C -54.90(16)
C2C C1C C14C O2C 60.11(16)
C5C C1C C14C O3C -7.88(16)
C6C C1C C14C O3C 124.45(12)
C2C C1C C14C O3C -120.54(12)
C14C O3C C15C C16C 71.81(15)
